data_2010926
loop_
_publ_author_name
'Viterbo, Davide'
'Milanesio, Marco'
'Pom\'es Hern\'andez, Ram\'on'
'Rodr\'iguez Tanty, Chryslaine'
'Col\'as Gonz\'alez, Ivan'
'Sabl\'on Carrazana, Marquiza'
'Duque Rodr\'iguez, Julio'

_publ_section_title
;
2',3'-Didehydro-3'-deoxythymidine <i>N</i>-methyl-2-pyrrolidone 
solvate (D4T&#x00B7;NMPO)
;
_journal_issue 5
_journal_name_full 'Acta Crystallographica Section C'
_journal_page_first 580
_journal_page_last 581
_journal_paper_doi 10.1107/S0108270100001451
_journal_volume 56
_journal_year 2000
_chemical_formula_moiety 'C10 H12 N2 O4 , C5 H9 N O'
_chemical_formula_sum 'C15 H21 N3 O5'
_chemical_formula_weight 323.35
_chemical_name_common
;
2',3'-didehydro-2',3'-O-dideoxythymidine (D4T)
1-methylpyrrolidone (NMPO) solvate
;
_chemical_name_systematic
;
1-(2',3'-dideoxy-\b-D-glycero-pent-2-enofuranosyl)thimine
1-methylpyrrolidone
;
_space_group_IT_number 19
_symmetry_cell_setting orthorhombic
_symmetry_space_group_name_Hall 'P 2ac 2ab'
_symmetry_space_group_name_H-M 'P 21 21 21'
_cell_angle_alpha 90.00
_cell_angle_beta 90.00
_cell_angle_gamma 90.00
_cell_formula_units_Z 4
_cell_length_a 7.4710(10)
_cell_length_b 13.9880(10)
_cell_length_c 15.739(2)
_cell_measurement_reflns_used 30
_cell_measurement_temperature 293(2)
_cell_measurement_theta_max 26
_cell_measurement_theta_min 12
_cell_volume 1644.8(3)
_computing_cell_refinement XSCANS
_computing_data_collection 'XSCANS (Siemens, 1996)'
_computing_data_reduction XSCANS
_computing_molecular_graphics 'SHELXTL/IRIS (Sheldrick, 1990) and MOLDRAW (Ugliengo et al., 1993)'
_computing_publication_material
;
 PARST (Nardelli, 1995), PARSTCIF (Nardelli, 1991) and SHELXL97
;
_computing_structure_refinement 'SHELXL97 (Sheldrick, 1997)'
_computing_structure_solution 'SIR-97 (Altomare et al., 1999)'
_diffrn_ambient_temperature 293(2)
_diffrn_measured_fraction_theta_max .988
_diffrn_measurement_device_type 'four circle diffractometer'
_diffrn_measurement_method '\w scan'
_diffrn_radiation_monochromator graphite
_diffrn_radiation_source 'fine-focus sealed tube'
_diffrn_radiation_type MoK\a
_diffrn_radiation_wavelength .71069
_diffrn_reflns_av_R_equivalents .0133
_diffrn_reflns_av_sigmaI/netI .0407
_diffrn_reflns_limit_h_max 1
_diffrn_reflns_limit_h_min -9
_diffrn_reflns_limit_k_max 1
_diffrn_reflns_limit_k_min -18
_diffrn_reflns_limit_l_max 1
_diffrn_reflns_limit_l_min -20
_diffrn_reflns_number 2807
_diffrn_reflns_theta_max 27.48
_diffrn_reflns_theta_min 1.95
_diffrn_standards_decay_% 0
_diffrn_standards_interval_count 98
_diffrn_standards_number 2
_exptl_absorpt_coefficient_mu .099
_exptl_absorpt_correction_type none
_exptl_crystal_colour colourless
_exptl_crystal_density_diffrn 1.306
_exptl_crystal_density_method 'not measured'
_exptl_crystal_description prism
_exptl_crystal_F_000 688
_exptl_crystal_size_max .65
_exptl_crystal_size_mid .50
_exptl_crystal_size_min .35
_refine_diff_density_max .26
_refine_diff_density_min -.41
_refine_ls_abs_structure_details
; The absolute configuration was assumed
to agree with the known chirality of
D4T (Gurskaya et al., 1991; Harte et al., 1991;
Van Roey et al., 1993).
;
_refine_ls_extinction_method none
_refine_ls_goodness_of_fit_ref .998
_refine_ls_hydrogen_treatment mixed
_refine_ls_matrix_type full
_refine_ls_number_parameters 211
_refine_ls_number_reflns 2619
_refine_ls_number_restraints 0
_refine_ls_restrained_S_all .998
_refine_ls_R_factor_all .0992
_refine_ls_R_factor_gt .0584
_refine_ls_shift/su_max .006
_refine_ls_shift/su_mean .000
_refine_ls_structure_factor_coef Fsqd
_refine_ls_weighting_details 'calc w = 1/[\s^2^(Fo^2^)+(0.0936P)^2^+0.0334P] where P=(Fo^2^+2Fc^2^)/3'
_refine_ls_weighting_scheme calc
_refine_ls_wR_factor_ref .1553
_reflns_number_gt 1674
_reflns_number_total 2619
_reflns_threshold_expression I>2\s(I)
_cod_data_source_file na1454.cif
_cod_data_source_block I
_cod_depositor_comments
;
Automatic conversion scripts had previously changed 
'_atom_site_refinement_flags' tag values 'd' into 'D' as recommended by 
'cif_core.dic' version 2.4.1. However, manual inspection revealed that the 
underlying problem was actually related to a wrong tag names inside the 
atom site loop. The following changes were performed to resolve the problem: 

* '_atom_site_refinement_flags' tag was changed to '_atom_site_calc_flag'
* '_atom_site_calc_flag' tag was changed to '_atom_site_site_symmetry_order'
* '_atom_site_disorder_group' tag was changed to 
  '_atom_site_refinement_flags_posn'

Antanas Vaitkus,
2015-02-19
;
_cod_database_code 2010926

loop_
_symmetry_equiv_pos_as_xyz
'x, y, z'
'-x+1/2, -y, z+1/2'
'x+1/2, -y+1/2, -z'
'-x, y+1/2, -z+1/2'

loop_
_atom_site_label
_atom_site_fract_x
_atom_site_fract_y
_atom_site_fract_z
_atom_site_U_iso_or_equiv
_atom_site_adp_type
_atom_site_site_symmetry_order
_atom_site_calc_flag
_atom_site_refinement_flags_posn
_atom_site_occupancy
_atom_site_disorder_assembly
_atom_site_disorder_group
_atom_site_type_symbol
O2 .6713(4) .62562(17) .35710(16) .0662(8) Uani 1 d . 1 . . O
O4 .5578(6) .69573(18) .08198(15) .0821(10) Uani 1 d . 1 . . O
N1 .6160(4) .78208(18) .32304(15) .0450(7) Uani 1 d . 1 . . N
C2 .6367(5) .6865(2) .3035(2) .0456(8) Uani 1 d . 1 . . C
N3 .6179(4) .66464(19) .21944(16) .0507(7) Uani 1 d . 1 . . N
H3 .6346 .6058 .2056 .061 Uiso 1 calc R 1 . . H
C4 .5747(6) .7267(2) .1537(2) .0529(9) Uani 1 d . 1 . . C
C5 .5527(5) .8254(2) .1790(2) .0501(8) Uani 1 d . 1 . . C
C6 .5731(5) .8469(2) .2605(2) .0487(8) Uani 1 d . 1 . . C
H6 .5573 .9104 .2765 .058 Uiso 1 calc R 1 . . H
C7 .5076(8) .8973(3) .1119(2) .0768(14) Uani 1 d . 1 . . C
H7A .6087 .9059 .0750 .092 Uiso 1 calc R 1 . . H
H7B .4781 .9572 .1382 .092 Uiso 1 calc R 1 . . H
H7C .4072 .8750 .0794 .092 Uiso 1 calc R 1 . . H
O4' .4536(3) .82655(15) .44652(13) .0496(6) Uani 1 d . 1 . . O
O5' .2883(4) .98244(16) .34879(14) .0552(7) Uani 1 d . 1 . . O
H5' .2420 .9368 .3246 .066 Uiso 1 calc R 1 . . H
C1' .6276(5) .8124(2) .4128(2) .0484(8) Uani 1 d . 1 . . C
H1' .6911 .7639 .4461 .058 Uiso 1 calc R 1 . . H
C2' .7185(5) .9070(3) .4222(2) .0550(9) Uani 1 d . 1 . . C
H2'1 .8352 .9205 .4055 .066 Uiso 1 calc R 1 . . H
C3' .6084(5) .9679(3) .4578(2) .0548(9) Uani 1 d . 1 . . C
H3' .6369 1.0313 .4696 .066 Uiso 1 calc R 1 . . H
C4' .4338(5) .9239(2) .47675(18) .0460(8) Uani 1 d . 1 . . C
H4' .4179 .9224 .5385 .055 Uiso 1 calc R 1 . . H
C5' .2732(5) .9703(3) .4379(2) .0550(9) Uani 1 d . 1 . . C
H5'1 .1685 .9316 .4500 .066 Uiso 1 calc R 1 . . H
H5'2 .2553 1.0323 .4641 .066 Uiso 1 calc R 1 . . H
O* .0624(5) .8601(2) .2759(2) .0833(9) Uani 1 d . 1 . . O
N1* .0729(6) .7285(3) .1920(2) .0943(14) Uani 1 d . 1 . . N
C2* .1110(8) .6253(4) .1979(4) .117(2) Uani 1 d . 1 . . C
H2*1 .2203 .6094 .1678 .141 Uiso 1 calc R 1 . . H
H2*2 .0133 .5881 .1743 .141 Uiso 1 calc R 1 . . H
C3* .1308(11) .6068(4) .2916(5) .125(2) Uani 1 d . 1 . . C
H3*1 .0332 .5673 .3120 .150 Uiso 1 calc R 1 . . H
H3*2 .2429 .5744 .3031 .150 Uiso 1 calc R 1 . . H
C4* .1275(7) .7020(3) .3341(3) .0818(13) Uani 1 d . 1 . . C
H4*1 .2427 .7162 .3596 .098 Uiso 1 calc R 1 . . H
H4*2 .0365 .7037 .3781 .098 Uiso 1 calc R 1 . . H
C5* .0848(6) .7725(3) .2646(2) .0679(12) Uani 1 d . 1 . . C
C6* .0401(10) .7775(6) .1132(3) .152(3) Uani 1 d . 1 . . C
H6*1 .1466 .7763 .0791 .182 Uiso 1 calc R 1 . . H
H6*2 .0074 .8426 .1247 .182 Uiso 1 calc R 1 . . H
H6*3 -.0555 .7464 .0833 .182 Uiso 1 calc R 1 . . H

loop_
_atom_site_aniso_label
_atom_site_aniso_U_11
_atom_site_aniso_U_22
_atom_site_aniso_U_33
_atom_site_aniso_U_12
_atom_site_aniso_U_13
_atom_site_aniso_U_23
O2 .098(2) .0456(12) .0553(14) .0065(15) -.0215(15) .0077(11)
O4 .146(3) .0594(15) .0410(13) .006(2) -.0088(18) -.0052(11)
N1 .0548(17) .0415(13) .0386(13) .0032(15) -.0050(14) .0016(11)
C2 .0478(19) .0402(16) .0489(17) -.0002(17) -.0069(16) .0006(15)
N3 .0672(19) .0389(13) .0462(15) .0038(15) -.0040(15) .0009(11)
C4 .068(3) .0488(17) .0418(17) .003(2) .0005(18) .0010(15)
C5 .063(2) .0436(16) .0442(17) .0033(19) .0006(17) .0040(14)
C6 .063(2) .0390(16) .0443(17) .0041(16) .0044(17) .0013(13)
C7 .124(4) .057(2) .0501(19) .008(3) -.006(2) .0125(18)
O4' .0623(15) .0422(11) .0442(11) -.0028(12) .0040(12) .0026(10)
O5' .0744(17) .0463(12) .0447(12) -.0038(13) -.0079(12) .0052(10)
C1' .053(2) .0511(18) .0408(16) .0056(18) -.0054(16) .0000(15)
C2' .0457(19) .066(2) .0536(19) -.0070(19) -.0018(17) -.0099(19)
C3' .064(2) .0538(19) .0462(18) -.010(2) -.0083(19) -.0061(16)
C4' .062(2) .0437(16) .0326(14) -.0018(18) .0054(16) .0017(13)
C5' .062(2) .054(2) .0485(19) .0050(19) .0087(18) -.0013(16)
O* .081(2) .0755(19) .094(2) -.0141(18) -.0086(19) -.0160(17)
N1* .085(3) .133(4) .065(2) -.036(3) .015(2) -.031(2)
C2* .085(4) .111(4) .156(6) -.035(4) .035(4) -.082(4)
C3* .122(5) .099(4) .154(6) .001(4) .031(5) -.007(4)
C4* .067(3) .089(3) .089(3) -.011(3) -.003(3) .004(3)
C5* .056(3) .087(3) .060(2) -.029(2) .007(2) -.017(2)
C6* .128(5) .270(9) .058(3) -.065(7) -.005(3) .024(4)

loop_
_atom_type_symbol
_atom_type_description
_atom_type_scat_dispersion_real
_atom_type_scat_dispersion_imag
_atom_type_scat_source
C C .0033 .0016 'International Tables Vol C Tables 4.2.6.8 and 6.1.1.4'
H H .0000 .0000 'International Tables Vol C Tables 4.2.6.8 and 6.1.1.4'
N N .0061 .0033 'International Tables Vol C Tables 4.2.6.8 and 6.1.1.4'
O O .0106 .0060 'International Tables Vol C Tables 4.2.6.8 and 6.1.1.4'

loop_
_geom_angle_atom_site_label_1
_geom_angle_atom_site_label_2
_geom_angle_atom_site_label_3
_geom_angle
C6 N1 C2 120.3(3)
C6 N1 C1' 120.5(3)
C2 N1 C1' 119.0(3)
O2 C2 N3 122.2(3)
O2 C2 N1 122.9(3)
N3 C2 N1 114.9(3)
C2 N3 C4 127.3(3)
O4 C4 N3 119.6(3)
O4 C4 C5 125.7(3)
N3 C4 C5 114.7(3)
C6 C5 C4 118.0(3)
C6 C5 C7 123.7(3)
C4 C5 C7 118.2(3)
C5 C6 N1 124.7(3)
C1' O4' C4' 110.3(3)
O4' C1' N1 110.1(3)
O4' C1' C2' 104.9(3)
N1 C1' C2' 112.1(3)
C3' C2' C1' 109.4(3)
C2' C3' C4' 111.8(3)
O4' C4' C3' 103.6(3)
O4' C4' C5' 110.8(3)
C3' C4' C5' 116.5(3)
O5' C5' C4' 113.1(3)
C5* N1* C6* 122.9(5)
C5* N1* C2* 113.3(5)
C6* N1* C2* 123.6(5)
N1* C2* C3* 104.4(4)
C4* C3* C2* 106.6(5)
C3* C4* C5* 105.2(4)
O* C5* N1* 125.4(5)
O* C5* C4* 124.6(4)
N1* C5* C4* 110.0(5)

loop_
_geom_bond_atom_site_label_1
_geom_bond_atom_site_label_2
_geom_bond_site_symmetry_2
_geom_bond_distance
_geom_bond_publ_flag
O2 C2 . 1.226(4) ?
O4 C4 . 1.216(4) ?
N1 C6 . 1.377(4) ?
N1 C2 . 1.381(4) ?
N1 C1' . 1.478(4) ?
C2 N3 . 1.365(4) ?
N3 C4 . 1.389(4) ?
C4 C5 . 1.446(5) ?
C5 C6 . 1.326(5) ?
C5 C7 . 1.497(5) ?
O4' C1' . 1.418(4) ?
O4' C4' . 1.450(4) ?
O5' C5' . 1.417(4) ?
C1' C2' . 1.495(5) ?
C2' C3' . 1.310(5) ?
C3' C4' . 1.473(5) ?
C4' C5' . 1.495(5) ?
O* C5* . 1.249(5) ?
N1* C5* . 1.301(5) ?
N1* C6* . 1.437(7) ?
N1* C2* . 1.475(7) ?
C2* C3* . 1.505(9) ?
C3* C4* . 1.490(8) ?
C4* C5* . 1.507(6) ?

loop_
_geom_hbond_atom_site_label_D
_geom_hbond_atom_site_label_H
_geom_hbond_atom_site_label_A
_geom_hbond_site_symmetry_A
_geom_hbond_distance_DH
_geom_hbond_distance_HA
_geom_hbond_distance_DA
_geom_hbond_angle_DHA
O5' H5' O* 1_555 .82 1.88 2.663(4) 159
N3 H3 O5' 4_645 .86 2.01 2.853(4) 166

loop_
_cod_related_entry_id
_cod_related_entry_database
_cod_related_entry_code
1 ChemSpider 21107212
